data_1516002
loop_
_publ_author_name
'Kong, Feng-Feng'
'Zhai, Bao-Chang'
'Song, Qin-Hua'

_publ_section_title
;
 Substituent effects on the regioselectivity of the Patern\`o-B\"uchi
 reaction of 5- or/and 6-methyl substituted uracils with
 4,4'-disubstituted benzophenones.
;
_journal_issue 11
_journal_name_full
'Photochemical &amp; photobiological sciences : Official journal of the European Photochemistry Association and the European Society for Photobiology'
_journal_page_first 1332
_journal_page_last 1336
_journal_paper_doi 10.1039/b810640a
_journal_volume 7
_journal_year 2008
_chemical_formula_moiety 'C21 H22 N2 O3'
_chemical_formula_sum 'C21 H22 N2 O3'
_chemical_formula_weight 350.41
_chemical_name_common
;
(Z)-1,2,4,6-tetramethyl-7,7-diphenyl-8-oxa-2,4-diaza-bicyclo
(4.2.0)octane-3,5-dione
;
_chemical_name_systematic
;
?
;
_space_group_IT_number 2
_symmetry_cell_setting triclinic
_symmetry_space_group_name_Hall '-P 1'
_symmetry_space_group_name_H-M 'P -1'
_atom_sites_solution_hydrogens geom
_atom_sites_solution_primary direct
_atom_sites_solution_secondary difmap
_audit_creation_method SHELXL-97
_cell_angle_alpha 105.832(3)
_cell_angle_beta 93.959(2)
_cell_angle_gamma 96.639(2)
_cell_formula_units_Z 2
_cell_length_a 7.7039(8)
_cell_length_b 9.8680(12)
_cell_length_c 12.6926(18)
_cell_measurement_reflns_used 1818
_cell_measurement_temperature 298(2)
_cell_measurement_theta_max 25.022
_cell_measurement_theta_min 2.677
_cell_volume 917.0(2)
_computing_cell_refinement 'Bruker SMART'
_computing_data_collection 'Bruker SMART'
_computing_data_reduction 'Bruker SAINT'
_computing_molecular_graphics 'Bruker SHELXTL'
_computing_publication_material 'Bruker SHELXTL'
_computing_structure_refinement 'SHELXL-97 (Sheldrick, 1997)'
_computing_structure_solution 'SHELXS-97 (Sheldrick, 1990)'
_diffrn_ambient_temperature 298(2)
_diffrn_measured_fraction_theta_full 0.984
_diffrn_measured_fraction_theta_max 0.984
_diffrn_measurement_device_type 'CCD area detector'
_diffrn_measurement_method 'phi and omega scans'
_diffrn_radiation_monochromator graphite
_diffrn_radiation_source 'fine-focus sealed tube'
_diffrn_radiation_type MoK\a
_diffrn_radiation_wavelength 0.71073
_diffrn_reflns_av_R_equivalents 0.0210
_diffrn_reflns_av_sigmaI/netI 0.0414
_diffrn_reflns_limit_h_max 9
_diffrn_reflns_limit_h_min -7
_diffrn_reflns_limit_k_max 10
_diffrn_reflns_limit_k_min -11
_diffrn_reflns_limit_l_max 15
_diffrn_reflns_limit_l_min -15
_diffrn_reflns_number 4770
_diffrn_reflns_theta_full 25.01
_diffrn_reflns_theta_max 25.01
_diffrn_reflns_theta_min 1.68
_exptl_absorpt_coefficient_mu 0.085
_exptl_absorpt_correction_T_max 0.9593
_exptl_absorpt_correction_T_min 0.9561
_exptl_absorpt_correction_type multi-scan
_exptl_absorpt_process_details sadabs
_exptl_crystal_colour colorless
_exptl_crystal_density_diffrn 1.269
_exptl_crystal_density_meas 0
_exptl_crystal_density_method 'not measured'
_exptl_crystal_description block
_exptl_crystal_F_000 372
_exptl_crystal_size_max 0.53
_exptl_crystal_size_mid 0.50
_exptl_crystal_size_min 0.49
_refine_diff_density_max 0.233
_refine_diff_density_min -0.147
_refine_diff_density_rms 0.036
_refine_ls_extinction_method none
_refine_ls_goodness_of_fit_ref 1.044
_refine_ls_hydrogen_treatment constr
_refine_ls_matrix_type full
_refine_ls_number_parameters 239
_refine_ls_number_reflns 3182
_refine_ls_number_restraints 0
_refine_ls_restrained_S_all 1.044
_refine_ls_R_factor_all 0.0698
_refine_ls_R_factor_gt 0.0417
_refine_ls_shift/su_max 0.000
_refine_ls_shift/su_mean 0.000
_refine_ls_structure_factor_coef Fsqd
_refine_ls_weighting_details 'calc w=1/[\s^2^(Fo^2^)+(0.0447P)^2^+0.2169P] where P=(Fo^2^+2Fc^2^)/3'
_refine_ls_weighting_scheme calc
_refine_ls_wR_factor_gt 0.0959
_refine_ls_wR_factor_ref 0.1153
_reflns_number_gt 2164
_reflns_number_total 3182
_reflns_threshold_expression >2sigma(I)
_cod_data_source_file b810640a.txt
_cod_data_source_block 4Dd
_cod_depositor_comments
;
The following automatic conversions were performed:

'_symmetry_cell_setting' value 'Triclinic' changed to 'triclinic'
according to
/usr/data/users/saulius/automatic-downloads/retrospective/RSC/lib/dictionaries/cif_core.dic
dictionary named 'cif_core.dic' version 2.4.2 from 2011-04-26.

Automatic conversion script
Id: cif_fix_values 2281 2013-09-26 08:29:07Z andrius 
;
_cod_original_sg_symbol_H-M P-1
_cod_database_code 1516002

loop_
_symmetry_equiv_pos_as_xyz
'x, y, z'
'-x, -y, -z'

loop_
_atom_site_label
_atom_site_type_symbol
_atom_site_fract_x
_atom_site_fract_y
_atom_site_fract_z
_atom_site_U_iso_or_equiv
_atom_site_adp_type
_atom_site_occupancy
_atom_site_symmetry_multiplicity
_atom_site_calc_flag
_atom_site_refinement_flags
N1 N 0.3317(2) 0.02037(18) 0.19061(14) 0.0524(5) Uani 1 1 d .
N2 N 0.4161(2) 0.18649(18) 0.36472(12) 0.0427(4) Uani 1 1 d .
O1 O 0.29147(16) 0.39577(13) 0.36670(10) 0.0418(3) Uani 1 1 d .
O2 O 0.2569(2) 0.08455(19) 0.03857(12) 0.0746(5) Uani 1 1 d .
O3 O 0.3501(2) -0.04734(17) 0.34804(14) 0.0709(5) Uani 1 1 d .
C1 C 0.1652(2) 0.3266(2) 0.27026(14) 0.0365(4) Uani 1 1 d .
C2 C 0.3245(2) 0.2720(2) 0.20552(15) 0.0402(5) Uani 1 1 d .
C3 C 0.3015(3) 0.1189(2) 0.13729(17) 0.0490(5) Uani 1 1 d .
C4 C 0.3641(3) 0.0495(2) 0.30590(18) 0.0488(5) Uani 1 1 d .
C5 C 0.4236(2) 0.3084(2) 0.32099(15) 0.0407(5) Uani 1 1 d .
C6 C 0.0687(2) 0.4336(2) 0.23338(15) 0.0397(5) Uani 1 1 d .
C7 C 0.0723(3) 0.5694(2) 0.30114(19) 0.0598(6) Uani 1 1 d .
H7 H 0.1409 0.5981 0.3687 0.072 Uiso 1 1 calc R
C8 C -0.0254(4) 0.6634(3) 0.2696(2) 0.0767(8) Uani 1 1 d .
H8 H -0.0232 0.7544 0.3165 0.092 Uiso 1 1 calc R
C9 C -0.1254(3) 0.6236(3) 0.1699(2) 0.0657(7) Uani 1 1 d .
H9 H -0.1905 0.6875 0.1490 0.079 Uiso 1 1 calc R
C10 C -0.1293(3) 0.4898(3) 0.10133(19) 0.0561(6) Uani 1 1 d .
H10 H -0.1972 0.4623 0.0335 0.067 Uiso 1 1 calc R
C11 C -0.0325(3) 0.3956(2) 0.13264(17) 0.0505(5) Uani 1 1 d .
H11 H -0.0353 0.3048 0.0852 0.061 Uiso 1 1 calc R
C12 C 0.0338(2) 0.2136(2) 0.29364(14) 0.0371(4) Uani 1 1 d .
C13 C 0.0057(3) 0.2182(2) 0.40116(16) 0.0454(5) Uani 1 1 d .
H13 H 0.0696 0.2893 0.4592 0.055 Uiso 1 1 calc R
C14 C -0.1171(3) 0.1177(3) 0.42294(18) 0.0554(6) Uani 1 1 d .
H14 H -0.1335 0.1208 0.4954 0.067 Uiso 1 1 calc R
C15 C -0.2144(3) 0.0138(2) 0.33838(19) 0.0561(6) Uani 1 1 d .
H15 H -0.2969 -0.0531 0.3534 0.067 Uiso 1 1 calc R
C16 C -0.1896(3) 0.0088(2) 0.23082(18) 0.0511(5) Uani 1 1 d .
H16 H -0.2562 -0.0611 0.1732 0.061 Uiso 1 1 calc R
C17 C -0.0660(3) 0.1074(2) 0.20860(16) 0.0437(5) Uani 1 1 d .
H17 H -0.0492 0.1029 0.1359 0.052 Uiso 1 1 calc R
C18 C 0.3926(3) 0.3672(3) 0.13674(18) 0.0580(6) Uani 1 1 d .
H18A H 0.5075 0.3479 0.1179 0.087 Uiso 1 1 calc R
H18B H 0.3987 0.4651 0.1783 0.087 Uiso 1 1 calc R
H18C H 0.3143 0.3487 0.0706 0.087 Uiso 1 1 calc R
C19 C 0.3021(4) -0.1309(3) 0.1261(2) 0.0867(9) Uani 1 1 d .
H19A H 0.1784 -0.1648 0.1148 0.130 Uiso 1 1 calc R
H19B H 0.3615 -0.1855 0.1654 0.130 Uiso 1 1 calc R
H19C H 0.3470 -0.1407 0.0561 0.130 Uiso 1 1 calc R
C20 C 0.4456(3) 0.2146(3) 0.48422(16) 0.0580(6) Uani 1 1 d .
H20A H 0.3368 0.1914 0.5122 0.087 Uiso 1 1 calc R
H20B H 0.4895 0.3134 0.5172 0.087 Uiso 1 1 calc R
H20C H 0.5298 0.1574 0.5018 0.087 Uiso 1 1 calc R
C21 C 0.6052(3) 0.3925(2) 0.34524(18) 0.0545(6) Uani 1 1 d .
H21A H 0.6054 0.4748 0.3188 0.082 Uiso 1 1 calc R
H21B H 0.6874 0.3343 0.3091 0.082 Uiso 1 1 calc R
H21C H 0.6384 0.4219 0.4233 0.082 Uiso 1 1 calc R

loop_
_atom_site_aniso_label
_atom_site_aniso_U_11
_atom_site_aniso_U_22
_atom_site_aniso_U_33
_atom_site_aniso_U_23
_atom_site_aniso_U_13
_atom_site_aniso_U_12
N1 0.0547(11) 0.0448(11) 0.0503(10) 0.0012(8) -0.0002(8) 0.0108(8)
N2 0.0466(10) 0.0457(10) 0.0376(9) 0.0132(8) 0.0009(7) 0.0122(8)
O1 0.0410(7) 0.0456(8) 0.0360(7) 0.0064(6) -0.0015(6) 0.0106(6)
O2 0.0885(13) 0.0872(13) 0.0376(9) -0.0013(8) 0.0018(8) 0.0187(10)
O3 0.0736(11) 0.0559(10) 0.0879(12) 0.0339(9) -0.0049(9) 0.0036(8)
C1 0.0380(11) 0.0414(11) 0.0299(9) 0.0095(8) 0.0007(8) 0.0075(8)
C2 0.0379(11) 0.0495(12) 0.0341(10) 0.0121(9) 0.0052(8) 0.0081(9)
C3 0.0431(12) 0.0605(15) 0.0382(12) 0.0030(10) 0.0058(9) 0.0126(10)
C4 0.0397(12) 0.0508(14) 0.0573(13) 0.0170(11) 0.0026(10) 0.0092(10)
C5 0.0381(11) 0.0458(12) 0.0378(10) 0.0095(9) 0.0027(8) 0.0102(9)
C6 0.0383(11) 0.0423(12) 0.0401(10) 0.0153(9) 0.0036(8) 0.0035(9)
C7 0.0665(15) 0.0503(14) 0.0583(14) 0.0110(11) -0.0132(12) 0.0128(11)
C8 0.094(2) 0.0483(15) 0.0839(19) 0.0108(13) -0.0139(16) 0.0248(14)
C9 0.0671(16) 0.0599(16) 0.0794(17) 0.0330(14) -0.0050(13) 0.0217(12)
C10 0.0547(14) 0.0629(16) 0.0554(13) 0.0285(12) -0.0068(11) 0.0061(11)
C11 0.0581(13) 0.0483(13) 0.0463(12) 0.0174(10) -0.0037(10) 0.0081(10)
C12 0.0365(10) 0.0415(11) 0.0367(10) 0.0130(9) 0.0049(8) 0.0135(9)
C13 0.0416(12) 0.0577(13) 0.0403(11) 0.0164(10) 0.0063(9) 0.0126(10)
C14 0.0531(13) 0.0768(17) 0.0499(13) 0.0338(12) 0.0168(11) 0.0180(12)
C15 0.0484(13) 0.0579(15) 0.0731(16) 0.0345(13) 0.0139(12) 0.0097(11)
C16 0.0481(13) 0.0444(13) 0.0613(14) 0.0170(11) 0.0037(10) 0.0047(10)
C17 0.0470(12) 0.0463(12) 0.0394(11) 0.0133(9) 0.0064(9) 0.0100(10)
C18 0.0502(13) 0.0815(17) 0.0495(13) 0.0304(12) 0.0093(10) 0.0069(12)
C19 0.101(2) 0.0519(16) 0.088(2) -0.0090(14) -0.0056(17) 0.0125(15)
C20 0.0655(15) 0.0692(16) 0.0434(12) 0.0199(11) 0.0004(10) 0.0190(12)
C21 0.0438(12) 0.0609(14) 0.0562(13) 0.0150(11) -0.0008(10) 0.0038(10)

loop_
_atom_type_symbol
_atom_type_description
_atom_type_scat_dispersion_real
_atom_type_scat_dispersion_imag
_atom_type_scat_source
C C 0.0033 0.0016 'International Tables Vol C Tables 4.2.6.8 and 6.1.1.4'
H H 0.0000 0.0000 'International Tables Vol C Tables 4.2.6.8 and 6.1.1.4'
N N 0.0061 0.0033 'International Tables Vol C Tables 4.2.6.8 and 6.1.1.4'
O O 0.0106 0.0060 'International Tables Vol C Tables 4.2.6.8 and 6.1.1.4'

loop_
_geom_angle_atom_site_label_1
_geom_angle_atom_site_label_2
_geom_angle_atom_site_label_3
_geom_angle
C3 N1 C4 124.64(18)
C3 N1 C19 117.94(19)
C4 N1 C19 116.7(2)
C4 N2 C5 125.56(16)
C4 N2 C20 116.42(18)
C5 N2 C20 117.54(16)
C5 O1 C1 91.54(12)
O1 C1 C6 111.38(15)
O1 C1 C12 110.92(14)
C6 C1 C12 109.85(15)
O1 C1 C2 88.30(12)
C6 C1 C2 117.97(15)
C12 C1 C2 116.52(15)
C3 C2 C18 109.45(16)
C3 C2 C5 117.12(17)
C18 C2 C5 113.85(16)
C3 C2 C1 117.59(16)
C18 C2 C1 112.89(16)
C5 C2 C1 84.14(13)
O2 C3 N1 121.4(2)
O2 C3 C2 121.5(2)
N1 C3 C2 117.15(17)
O3 C4 N2 122.7(2)
O3 C4 N1 119.9(2)
N2 C4 N1 117.36(19)
N2 C5 O1 109.03(15)
N2 C5 C21 111.02(17)
O1 C5 C21 111.60(16)
N2 C5 C2 112.40(16)
O1 C5 C2 90.50(13)
C21 C5 C2 120.25(17)
C7 C6 C11 118.11(19)
C7 C6 C1 120.97(17)
C11 C6 C1 120.85(17)
C6 C7 C8 120.5(2)
C6 C7 H7 119.8
C8 C7 H7 119.8
C9 C8 C7 120.5(2)
C9 C8 H8 119.7
C7 C8 H8 119.7
C10 C9 C8 119.7(2)
C10 C9 H9 120.1
C8 C9 H9 120.1
C9 C10 C11 119.9(2)
C9 C10 H10 120.0
C11 C10 H10 120.0
C10 C11 C6 121.2(2)
C10 C11 H11 119.4
C6 C11 H11 119.4
C13 C12 C17 118.41(18)
C13 C12 C1 120.22(17)
C17 C12 C1 121.31(16)
C12 C13 C14 120.5(2)
C12 C13 H13 119.7
C14 C13 H13 119.7
C15 C14 C13 120.4(2)
C15 C14 H14 119.8
C13 C14 H14 119.8
C14 C15 C16 119.8(2)
C14 C15 H15 120.1
C16 C15 H15 120.1
C15 C16 C17 120.1(2)
C15 C16 H16 120.0
C17 C16 H16 120.0
C16 C17 C12 120.78(19)
C16 C17 H17 119.6
C12 C17 H17 119.6
C2 C18 H18A 109.5
C2 C18 H18B 109.5
H18A C18 H18B 109.5
C2 C18 H18C 109.5
H18A C18 H18C 109.5
H18B C18 H18C 109.5
N1 C19 H19A 109.5
N1 C19 H19B 109.5
H19A C19 H19B 109.5
N1 C19 H19C 109.5
H19A C19 H19C 109.5
H19B C19 H19C 109.5
N2 C20 H20A 109.5
N2 C20 H20B 109.5
H20A C20 H20B 109.5
N2 C20 H20C 109.5
H20A C20 H20C 109.5
H20B C20 H20C 109.5
C5 C21 H21A 109.5
C5 C21 H21B 109.5
H21A C21 H21B 109.5
C5 C21 H21C 109.5
H21A C21 H21C 109.5
H21B C21 H21C 109.5

loop_
_geom_bond_atom_site_label_1
_geom_bond_atom_site_label_2
_geom_bond_distance
N1 C3 1.359(3)
N1 C4 1.411(3)
N1 C19 1.476(3)
N2 C4 1.352(3)
N2 C5 1.453(2)
N2 C20 1.462(2)
O1 C5 1.459(2)
O1 C1 1.462(2)
O2 C3 1.219(2)
O3 C4 1.214(2)
C1 C6 1.514(3)
C1 C12 1.522(3)
C1 C2 1.588(3)
C2 C3 1.506(3)
C2 C18 1.522(3)
C2 C5 1.535(3)
C5 C21 1.508(3)
C6 C7 1.377(3)
C6 C11 1.384(3)
C7 C8 1.382(3)
C7 H7 0.9300
C8 C9 1.369(3)
C8 H8 0.9300
C9 C10 1.364(3)
C9 H9 0.9300
C10 C11 1.378(3)
C10 H10 0.9300
C11 H11 0.9300
C12 C13 1.386(3)
C12 C17 1.391(3)
C13 C14 1.387(3)
C13 H13 0.9300
C14 C15 1.369(3)
C14 H14 0.9300
C15 C16 1.380(3)
C15 H15 0.9300
C16 C17 1.381(3)
C16 H16 0.9300
C17 H17 0.9300
C18 H18A 0.9600
C18 H18B 0.9600
C18 H18C 0.9600
C19 H19A 0.9600
C19 H19B 0.9600
C19 H19C 0.9600
C20 H20A 0.9600
C20 H20B 0.9600
C20 H20C 0.9600
C21 H21A 0.9600
C21 H21B 0.9600
C21 H21C 0.9600

loop_
_geom_torsion_atom_site_label_1
_geom_torsion_atom_site_label_2
_geom_torsion_atom_site_label_3
_geom_torsion_atom_site_label_4
_geom_torsion
C5 O1 C1 C6 -137.39(15)
C5 O1 C1 C12 99.92(16)
C5 O1 C1 C2 -17.91(14)
O1 C1 C2 C3 134.69(17)
C6 C1 C2 C3 -111.9(2)
C12 C1 C2 C3 22.1(2)
O1 C1 C2 C18 -96.37(16)
C6 C1 C2 C18 17.0(2)
C12 C1 C2 C18 151.03(16)
O1 C1 C2 C5 17.08(13)
C6 C1 C2 C5 130.49(17)
C12 C1 C2 C5 -95.52(16)
C4 N1 C3 O2 -172.47(19)
C19 N1 C3 O2 -2.4(3)
C4 N1 C3 C2 7.2(3)
C19 N1 C3 C2 177.29(19)
C18 C2 C3 O2 -33.7(3)
C5 C2 C3 O2 -165.17(18)
C1 C2 C3 O2 96.9(2)
C18 C2 C3 N1 146.65(18)
C5 C2 C3 N1 15.1(3)
C1 C2 C3 N1 -82.8(2)
C5 N2 C4 O3 -175.34(19)
C20 N2 C4 O3 -3.5(3)
C5 N2 C4 N1 7.0(3)
C20 N2 C4 N1 178.84(17)
C3 N1 C4 O3 163.2(2)
C19 N1 C4 O3 -7.0(3)
C3 N1 C4 N2 -19.0(3)
C19 N1 C4 N2 170.8(2)
C4 N2 C5 O1 112.60(19)
C20 N2 C5 O1 -59.2(2)
C4 N2 C5 C21 -124.1(2)
C20 N2 C5 C21 64.2(2)
C4 N2 C5 C2 13.9(3)
C20 N2 C5 C2 -157.92(17)
C1 O1 C5 N2 -95.41(15)
C1 O1 C5 C21 141.59(16)
C1 O1 C5 C2 18.55(14)
C3 C2 C5 N2 -24.3(2)
C18 C2 C5 N2 -153.78(17)
C1 C2 C5 N2 93.76(16)
C3 C2 C5 O1 -135.18(16)
C18 C2 C5 O1 95.35(18)
C1 C2 C5 O1 -17.11(13)
C3 C2 C5 C21 109.3(2)
C18 C2 C5 C21 -20.2(3)
C1 C2 C5 C21 -132.65(19)
O1 C1 C6 C7 -15.1(2)
C12 C1 C6 C7 108.2(2)
C2 C1 C6 C7 -115.0(2)
O1 C1 C6 C11 168.03(16)
C12 C1 C6 C11 -68.7(2)
C2 C1 C6 C11 68.1(2)
C11 C6 C7 C8 1.1(3)
C1 C6 C7 C8 -175.8(2)
C6 C7 C8 C9 -0.8(4)
C7 C8 C9 C10 0.3(4)
C8 C9 C10 C11 -0.1(4)
C9 C10 C11 C6 0.4(3)
C7 C6 C11 C10 -0.9(3)
C1 C6 C11 C10 176.01(19)
O1 C1 C12 C13 21.2(2)
C6 C1 C12 C13 -102.35(19)
C2 C1 C12 C13 120.15(18)
O1 C1 C12 C17 -161.61(16)
C6 C1 C12 C17 74.8(2)
C2 C1 C12 C17 -62.7(2)
C17 C12 C13 C14 1.1(3)
C1 C12 C13 C14 178.34(18)
C12 C13 C14 C15 -1.1(3)
C13 C14 C15 C16 0.3(3)
C14 C15 C16 C17 0.6(3)
C15 C16 C17 C12 -0.6(3)
C13 C12 C17 C16 -0.2(3)
C1 C12 C17 C16 -177.46(18)
